data_8106320
loop_
_publ_author_name
'Yan, Xiaowei'
'Zhu, Dongjian'
'Zhong, Xing'
'Wang, Sujuan'

_publ_section_title
;
 Crystal structure of bis(\h6-cymene)-tri-\m2-chlorido-ruthenium(II)
 tetrafluoroborate, C20H28BCl3F4Ru2
;
_journal_issue 5
_journal_name_full 'Zeitschrift f\"ur Kristallographie - New Crystal Structures'
_journal_page_first 845
_journal_page_last 847
_journal_paper_doi 10.1515/ncrs-2018-0050
_journal_volume 233
_journal_year 2018
_chemical_formula_moiety 'C20 H28 B Cl3 F4 Ru2'
_chemical_formula_sum 'C20 H28 B Cl3 F4 Ru2'
_chemical_formula_weight 663.72
_chemical_name_systematic
; 
Tri-mu-chloro-bis[(eta^6^-p-cymene)ruthenium(II)] Tetrafluoroborate 
;
_space_group_crystal_system triclinic
_space_group_IT_number 2
_space_group_name_Hall '-P 1'
_space_group_name_H-M_alt 'P -1'
_atom_sites_solution_hydrogens geom
_atom_sites_solution_primary direct
_atom_sites_solution_secondary difmap
_cell_angle_alpha 68.25(3)
_cell_angle_beta 78.71(3)
_cell_angle_gamma 88.89(3)
_cell_formula_units_Z 2
_cell_length_a 7.7061(15)
_cell_length_b 12.654(3)
_cell_length_c 13.993(3)
_cell_measurement_reflns_used 7816
_cell_measurement_temperature 293(2)
_cell_measurement_theta_max 27.36
_cell_measurement_theta_min 2.34
_cell_volume 1240.7(6)
_computing_cell_refinement 'SAINT (Bruker, 2002)'
_computing_data_collection 'SMART (Bruker, 2002)'
_computing_data_reduction SAINT
_computing_molecular_graphics 'SHELXL-2014/7 (Sheldrick, 2014)'
_computing_publication_material 'SHELXL-2014/7 (Sheldrick, 2014)'
_computing_structure_refinement 'SHELXL-2014/7 (Sheldrick, 2014)'
_computing_structure_solution 'SHELXS97 (Sheldrick, 1997)'
_diffrn_ambient_temperature 293(2)
_diffrn_measured_fraction_theta_full 0.998
_diffrn_measured_fraction_theta_max 0.994
_diffrn_measurement_device_type 'Bruker APEX area-detector diffractometer'
_diffrn_measurement_method '\f and \w scan'
_diffrn_radiation_type MoK\a
_diffrn_radiation_wavelength 0.71073
_diffrn_reflns_av_R_equivalents 0.0426
_diffrn_reflns_av_unetI/netI 0.0564
_diffrn_reflns_Laue_measured_fraction_full 0.998
_diffrn_reflns_Laue_measured_fraction_max 0.994
_diffrn_reflns_limit_h_max 9
_diffrn_reflns_limit_h_min -9
_diffrn_reflns_limit_k_max 16
_diffrn_reflns_limit_k_min -16
_diffrn_reflns_limit_l_max 18
_diffrn_reflns_limit_l_min -18
_diffrn_reflns_number 12865
_diffrn_reflns_point_group_measured_fraction_full 0.998
_diffrn_reflns_point_group_measured_fraction_max 0.994
_diffrn_reflns_theta_full 25.242
_diffrn_reflns_theta_max 27.485
_diffrn_reflns_theta_min 3.095
_diffrn_source 'fine-focus sealed tube'
_exptl_absorpt_coefficient_mu 1.576
_exptl_absorpt_correction_T_max 0.6941
_exptl_absorpt_correction_T_min 0.5933
_exptl_absorpt_correction_type multi-scan
_exptl_absorpt_process_details '(SADABS; Bruker, 2002)'
_exptl_crystal_colour Brown
_exptl_crystal_density_diffrn 1.777
_exptl_crystal_density_method 'not measured'
_exptl_crystal_description Prism
_exptl_crystal_F_000 656
_exptl_crystal_size_max 0.370
_exptl_crystal_size_mid 0.290
_exptl_crystal_size_min 0.250
_refine_diff_density_max 1.597
_refine_diff_density_min -0.786
_refine_diff_density_rms 0.153
_refine_ls_extinction_coef .
_refine_ls_extinction_method none
_refine_ls_goodness_of_fit_ref 1.058
_refine_ls_hydrogen_treatment constr
_refine_ls_matrix_type full
_refine_ls_number_parameters 277
_refine_ls_number_reflns 5645
_refine_ls_number_restraints 96
_refine_ls_restrained_S_all 1.083
_refine_ls_R_factor_all 0.0957
_refine_ls_R_factor_gt 0.0686
_refine_ls_shift/su_max 0.000
_refine_ls_shift/su_mean 0.000
_refine_ls_structure_factor_coef Fsqd
_refine_ls_weighting_details 'w=1/[\s^2^(Fo^2^)+(0.1030P)^2^+3.4595P] where P=(Fo^2^+2Fc^2^)/3'
_refine_ls_weighting_scheme calc
_refine_ls_wR_factor_gt 0.1826
_refine_ls_wR_factor_ref 0.2017
_reflns_Friedel_coverage 0.000
_reflns_Friedel_fraction_full .
_reflns_Friedel_fraction_max .
_reflns_number_gt 4085
_reflns_number_total 5645
_reflns_threshold_expression 'I > 2\s(I)'
_cod_data_source_file suppl_ncrs-2018-0050_suppl.cif
_cod_data_source_block 1
_cod_original_cell_volume 1240.8(5)
_cod_database_code 8106320
_shelx_space_group_comment
; 
The symmetry employed for this shelxl refinement is uniquely defined 
by the following loop, which should always be used as a source of 
symmetry information in preference to the above space-group names. 
They are only intended as comments. 
;
_shelx_estimated_absorpt_t_min 0.593
_shelx_estimated_absorpt_t_max 0.694

loop_
_space_group_symop_operation_xyz
'x, y, z'
'-x, -y, -z'

loop_
_atom_site_label
_atom_site_type_symbol
_atom_site_fract_x
_atom_site_fract_y
_atom_site_fract_z
_atom_site_U_iso_or_equiv
_atom_site_adp_type
_atom_site_occupancy
_atom_site_site_symmetry_order
_atom_site_calc_flag
_atom_site_refinement_flags_posn
_atom_site_refinement_flags_adp
_atom_site_refinement_flags_occupancy
_atom_site_disorder_assembly
_atom_site_disorder_group
Ru1 Ru 0.63390(9) 0.83339(5) 0.32977(5) 0.0493(2) Uani 1 1 d . . . . .
Ru2 Ru 0.87897(8) 0.73838(5) 0.16257(4) 0.0431(2) Uani 1 1 d . . . . .
F1 F 0.6329(17) 0.7830(12) 0.8392(8) 0.190(4) Uani 1 1 d . U . . .
F2 F 0.653(2) 0.7577(13) 0.7077(11) 0.210(4) Uani 1 1 d . U . . .
F3 F 0.838(2) 0.8518(15) 0.6974(15) 0.257(6) Uani 1 1 d . U . . .
F4 F 0.8349(18) 0.6733(11) 0.8029(9) 0.186(4) Uani 1 1 d . U . . .
Cl1 Cl 0.7510(3) 0.64761(17) 0.34953(16) 0.0607(5) Uani 1 1 d . . . . .
Cl2 Cl 0.5924(3) 0.8222(2) 0.16694(16) 0.0591(5) Uani 1 1 d . . . . .
Cl3 Cl 0.9368(3) 0.88996(18) 0.22385(16) 0.0566(5) Uani 1 1 d . . . . .
B1 B 0.754(5) 0.754(3) 0.778(3) 0.185(6) Uani 1 1 d . U . . .
C1 C 0.733(2) 1.0912(15) 0.3235(15) 0.154(7) Uani 1 1 d . U . . .
H1A H 0.8424 1.0729 0.3477 0.231 Uiso 1 1 calc R U . . .
H1B H 0.6796 1.1493 0.3460 0.231 Uiso 1 1 calc R U . . .
H1C H 0.7569 1.1181 0.2481 0.231 Uiso 1 1 calc R U . . .
C2 C 0.6072(17) 0.9843(9) 0.3691(10) 0.085(4) Uani 1 1 d . . . . .
C3 C 0.6457(16) 0.8903(12) 0.4554(9) 0.088(3) Uani 1 1 d . U . . .
H3 H 0.7555 0.8899 0.4809 0.105 Uiso 1 1 calc R U . . .
C4 C 0.5262(16) 0.7870(10) 0.4931(6) 0.079(3) Uani 1 1 d . . . . .
H4 H 0.5600 0.7159 0.5430 0.095 Uiso 1 1 calc R U . . .
C5 C 0.3829(12) 0.7828(8) 0.4426(7) 0.062(2) Uani 1 1 d . . . . .
C6 C 0.3626(15) 0.8780(11) 0.3619(8) 0.082(3) Uani 1 1 d . . . . .
H6 H 0.2845 0.8727 0.3161 0.098 Uiso 1 1 calc R U . . .
C7 C 0.4727(17) 0.9746(10) 0.3281(10) 0.086(3) Uani 1 1 d . . . . .
H7 H 0.4676 1.0326 0.2591 0.104 Uiso 1 1 calc R U . . .
C8 C 0.2688(18) 0.6694(12) 0.4850(11) 0.100(4) Uani 1 1 d . U . . .
H8 H 0.3289 0.6115 0.5340 0.120 Uiso 1 1 calc R U . . .
C9 C 0.0927(19) 0.6877(15) 0.5479(12) 0.134(6) Uani 1 1 d . U . . .
H9A H 0.0288 0.7421 0.5012 0.201 Uiso 1 1 calc R U . . .
H9B H 0.1152 0.7157 0.5996 0.201 Uiso 1 1 calc R U . . .
H9C H 0.0234 0.6167 0.5823 0.201 Uiso 1 1 calc R U . . .
C10 C 0.2405(17) 0.6271(11) 0.4076(10) 0.097(4) Uani 1 1 d . . . . .
H10A H 0.1641 0.6757 0.3657 0.146 Uiso 1 1 calc R U . . .
H10B H 0.1861 0.5512 0.4417 0.146 Uiso 1 1 calc R U . . .
H10C H 0.3520 0.6258 0.3633 0.146 Uiso 1 1 calc R U . . .
C11 C 1.2548(14) 0.8827(10) 0.0064(9) 0.084(3) Uani 1 1 d . . . . .
H11A H 1.3585 0.8714 -0.0386 0.127 Uiso 1 1 calc R U . . .
H11B H 1.2872 0.8894 0.0668 0.127 Uiso 1 1 calc R U . . .
H11C H 1.2025 0.9512 -0.0313 0.127 Uiso 1 1 calc R U . . .
C12 C 1.1220(10) 0.7818(8) 0.0415(6) 0.055(2) Uani 1 1 d . . . . .
C13 C 1.1419(11) 0.6813(8) 0.1245(7) 0.060(2) Uani 1 1 d . . . . .
H13 H 1.2289 0.6810 0.1672 0.072 Uiso 1 1 calc R U . . .
C14 C 1.0157(14) 0.5893(8) 0.1598(7) 0.067(2) Uani 1 1 d . . . . .
H14 H 1.0180 0.5273 0.2270 0.081 Uiso 1 1 calc R U . . .
C15 C 0.8661(12) 0.5936(8) 0.1147(8) 0.062(2) Uani 1 1 d . . . . .
C16 C 0.8517(12) 0.6970(9) 0.0303(7) 0.062(2) Uani 1 1 d . . . . .
H16 H 0.7391 0.7103 0.0063 0.074 Uiso 1 1 calc R U . . .
C17 C 0.9771(12) 0.7888(8) -0.0044(6) 0.060(2) Uani 1 1 d . . . . .
H17 H 0.9491 0.8634 -0.0517 0.071 Uiso 1 1 calc R U . . .
C18 C 0.7286(14) 0.4964(10) 0.1569(11) 0.089(4) Uani 1 1 d . . . . .
H18 H 0.7380 0.4521 0.2296 0.106 Uiso 1 1 calc R U . . .
C19 C 0.546(2) 0.5285(13) 0.1587(15) 0.137(6) Uani 1 1 d . U . . .
H19A H 0.5219 0.5809 0.1940 0.206 Uiso 1 1 calc R U . . .
H19B H 0.4673 0.4617 0.1952 0.206 Uiso 1 1 calc R U . . .
H19C H 0.5281 0.5641 0.0879 0.206 Uiso 1 1 calc R U . . .
C20 C 0.7728(19) 0.4199(11) 0.0962(13) 0.118(5) Uani 1 1 d . U . . .
H20A H 0.7025 0.3494 0.1321 0.178 Uiso 1 1 calc R U . . .
H20B H 0.8962 0.4048 0.0906 0.178 Uiso 1 1 calc R U . . .
H20C H 0.7480 0.4565 0.0272 0.178 Uiso 1 1 calc R U . . .

loop_
_atom_site_aniso_label
_atom_site_aniso_U_11
_atom_site_aniso_U_22
_atom_site_aniso_U_33
_atom_site_aniso_U_23
_atom_site_aniso_U_13
_atom_site_aniso_U_12
Ru1 0.0572(4) 0.0505(4) 0.0462(4) -0.0282(3) -0.0044(3) 0.0080(3)
Ru2 0.0461(3) 0.0497(4) 0.0419(3) -0.0253(3) -0.0128(2) 0.0151(3)
F1 0.192(9) 0.232(9) 0.142(7) -0.070(7) -0.037(7) 0.096(8)
F2 0.225(9) 0.238(9) 0.185(8) -0.072(7) -0.100(7) 0.030(8)
F3 0.199(10) 0.230(11) 0.293(11) -0.059(9) -0.019(9) 0.057(9)
F4 0.206(9) 0.189(9) 0.177(8) -0.073(7) -0.070(7) 0.107(8)
Cl1 0.0797(14) 0.0490(11) 0.0493(10) -0.0171(9) -0.0074(10) 0.0144(10)
Cl2 0.0564(11) 0.0764(13) 0.0600(11) -0.0390(11) -0.0226(9) 0.0266(10)
Cl3 0.0604(11) 0.0590(12) 0.0596(11) -0.0349(10) -0.0077(9) 0.0007(9)
B1 0.188(11) 0.212(11) 0.159(10) -0.063(10) -0.065(9) 0.086(10)
C1 0.151(13) 0.143(12) 0.181(14) -0.110(11) 0.035(10) -0.027(10)
C2 0.087(8) 0.069(6) 0.103(9) -0.063(7) 0.032(7) -0.010(6)
C3 0.088(6) 0.126(8) 0.079(6) -0.076(6) -0.010(5) 0.008(6)
C4 0.110(8) 0.091(7) 0.033(4) -0.024(5) -0.005(5) 0.038(6)
C5 0.065(5) 0.070(6) 0.057(5) -0.039(5) 0.003(4) 0.007(4)
C6 0.075(7) 0.112(9) 0.068(6) -0.049(7) -0.008(5) 0.035(7)
C7 0.086(8) 0.072(7) 0.102(8) -0.049(7) 0.012(7) 0.018(6)
C8 0.099(7) 0.098(7) 0.100(7) -0.042(6) 0.002(6) -0.010(6)
C9 0.101(9) 0.165(13) 0.128(10) -0.069(10) 0.028(8) -0.028(9)
C10 0.094(9) 0.092(8) 0.093(8) -0.028(7) 0.001(7) -0.024(7)
C11 0.062(6) 0.110(9) 0.078(7) -0.034(7) -0.008(5) 0.008(6)
C12 0.045(4) 0.072(5) 0.054(4) -0.035(4) -0.001(3) 0.010(4)
C13 0.046(4) 0.081(6) 0.062(5) -0.035(5) -0.015(4) 0.026(4)
C14 0.082(7) 0.063(5) 0.059(5) -0.030(5) -0.006(5) 0.030(5)
C15 0.064(5) 0.067(5) 0.075(6) -0.054(5) -0.004(4) 0.014(4)
C16 0.064(5) 0.090(7) 0.056(5) -0.053(5) -0.018(4) 0.025(5)
C17 0.069(5) 0.074(6) 0.041(4) -0.027(4) -0.016(4) 0.025(5)
C18 0.072(7) 0.086(7) 0.126(10) -0.076(7) 0.014(6) -0.005(6)
C19 0.116(10) 0.105(9) 0.211(14) -0.098(10) -0.001(10) 0.000(8)
C20 0.115(9) 0.092(8) 0.168(12) -0.092(8) 0.016(8) -0.012(7)

loop_
_atom_type_symbol
_atom_type_description
_atom_type_scat_dispersion_real
_atom_type_scat_dispersion_imag
_atom_type_scat_source
C C 0.0033 0.0016 'International Tables Vol C Tables 4.2.6.8 and 6.1.1.4'
H H 0.0000 0.0000 'International Tables Vol C Tables 4.2.6.8 and 6.1.1.4'
Cl Cl 0.1484 0.1585 'International Tables Vol C Tables 4.2.6.8 and 6.1.1.4'
Ru Ru -1.2594 0.8363 'International Tables Vol C Tables 4.2.6.8 and 6.1.1.4'
B B 0.0013 0.0007 'International Tables Vol C Tables 4.2.6.8 and 6.1.1.4'
F F 0.0171 0.0103 'International Tables Vol C Tables 4.2.6.8 and 6.1.1.4'

loop_
_geom_angle_atom_site_label_1
_geom_angle_atom_site_label_2
_geom_angle_atom_site_label_3
_geom_angle
_geom_angle_site_symmetry_1
_geom_angle_site_symmetry_3
C4 Ru1 C3 40.4(5) . .
C4 Ru1 C7 78.9(4) . .
C3 Ru1 C7 66.5(5) . .
C4 Ru1 C6 66.8(4) . .
C3 Ru1 C6 80.7(5) . .
C7 Ru1 C6 37.2(4) . .
C4 Ru1 C2 69.8(4) . .
C3 Ru1 C2 38.4(5) . .
C7 Ru1 C2 35.2(5) . .
C6 Ru1 C2 66.6(5) . .
C4 Ru1 C5 38.9(4) . .
C3 Ru1 C5 71.6(4) . .
C7 Ru1 C5 66.8(4) . .
C6 Ru1 C5 36.1(4) . .
C2 Ru1 C5 81.6(4) . .
C4 Ru1 Cl2 145.6(4) . .
C3 Ru1 Cl2 163.9(4) . .
C7 Ru1 Cl2 98.4(4) . .
C6 Ru1 Cl2 90.3(3) . .
C2 Ru1 Cl2 125.6(4) . .
C5 Ru1 Cl2 108.3(3) . .
C4 Ru1 Cl1 94.4(3) . .
C3 Ru1 Cl1 115.5(4) . .
C7 Ru1 Cl1 166.7(4) . .
C6 Ru1 Cl1 129.5(4) . .
C2 Ru1 Cl1 152.1(4) . .
C5 Ru1 Cl1 100.8(3) . .
Cl2 Ru1 Cl1 80.47(8) . .
C4 Ru1 Cl3 132.8(4) . .
C3 Ru1 Cl3 100.8(3) . .
C7 Ru1 Cl3 114.0(3) . .
C6 Ru1 Cl3 148.1(3) . .
C2 Ru1 Cl3 94.7(3) . .
C5 Ru1 Cl3 171.6(3) . .
Cl2 Ru1 Cl3 79.92(8) . .
Cl1 Ru1 Cl3 79.00(8) . .
C16 Ru2 C14 67.7(4) . .
C16 Ru2 C17 37.9(4) . .
C14 Ru2 C17 80.0(3) . .
C16 Ru2 C13 80.1(3) . .
C14 Ru2 C13 37.9(4) . .
C17 Ru2 C13 67.1(3) . .
C16 Ru2 C15 38.3(4) . .
C14 Ru2 C15 38.0(4) . .
C17 Ru2 C15 69.3(4) . .
C13 Ru2 C15 69.1(4) . .
C16 Ru2 C12 67.8(3) . .
C14 Ru2 C12 68.1(4) . .
C17 Ru2 C12 37.0(3) . .
C13 Ru2 C12 37.4(3) . .
C15 Ru2 C12 81.9(3) . .
C16 Ru2 Cl2 91.4(2) . .
C14 Ru2 Cl2 144.5(3) . .
C17 Ru2 Cl2 101.4(2) . .
C13 Ru2 Cl2 168.4(2) . .
C15 Ru2 Cl2 108.8(3) . .
C12 Ru2 Cl2 131.7(2) . .
C16 Ru2 Cl1 131.8(3) . .
C14 Ru2 Cl1 92.5(3) . .
C17 Ru2 Cl1 169.2(3) . .
C13 Ru2 Cl1 111.3(2) . .
C15 Ru2 Cl1 100.0(3) . .
C12 Ru2 Cl1 146.0(2) . .
Cl2 Ru2 Cl1 80.20(8) . .
C16 Ru2 Cl3 146.1(3) . .
C14 Ru2 Cl3 133.2(3) . .
C17 Ru2 Cl3 111.5(3) . .
C13 Ru2 Cl3 102.8(3) . .
C15 Ru2 Cl3 171.1(3) . .
C12 Ru2 Cl3 93.8(2) . .
Cl2 Ru2 Cl3 79.90(8) . .
Cl1 Ru2 Cl3 79.29(8) . .
Ru2 Cl1 Ru1 84.50(7) . .
Ru1 Cl2 Ru2 85.13(7) . .
Ru2 Cl3 Ru1 83.63(7) . .
F4 B1 F1 125(3) . .
F4 B1 F2 114(3) . .
F1 B1 F2 96(2) . .
F4 B1 F3 118(3) . .
F1 B1 F3 109(3) . .
F2 B1 F3 84(2) . .
C2 C1 H1A 109.5 . .
C2 C1 H1B 109.5 . .
H1A C1 H1B 109.5 . .
C2 C1 H1C 109.5 . .
H1A C1 H1C 109.5 . .
H1B C1 H1C 109.5 . .
C7 C2 C3 119.4(11) . .
C7 C2 C1 122.4(15) . .
C3 C2 C1 118.1(15) . .
C7 C2 Ru1 71.6(6) . .
C3 C2 Ru1 70.0(6) . .
C1 C2 Ru1 127.3(8) . .
C2 C3 C4 116.2(11) . .
C2 C3 Ru1 71.6(6) . .
C4 C3 Ru1 69.1(5) . .
C2 C3 H3 121.5 . .
C4 C3 H3 121.5 . .
Ru1 C3 H3 121.5 . .
C5 C4 C3 120.9(9) . .
C5 C4 Ru1 72.4(5) . .
C3 C4 Ru1 70.5(5) . .
C5 C4 H4 118.9 . .
C3 C4 H4 118.9 . .
Ru1 C4 H4 118.9 . .
C6 C5 C4 116.3(10) . .
C6 C5 C8 126.4(11) . .
C4 C5 C8 117.3(10) . .
C6 C5 Ru1 71.2(6) . .
C4 C5 Ru1 68.7(5) . .
C8 C5 Ru1 129.4(7) . .
C5 C6 C7 122.5(12) . .
C5 C6 Ru1 72.8(6) . .
C7 C6 Ru1 71.1(6) . .
C5 C6 H6 118.0 . .
C7 C6 H6 118.0 . .
Ru1 C6 H6 118.0 . .
C2 C7 C6 124.7(13) . .
C2 C7 Ru1 73.2(7) . .
C6 C7 Ru1 71.7(6) . .
C2 C7 H7 116.8 . .
C6 C7 H7 116.8 . .
Ru1 C7 H7 116.8 . .
C10 C8 C9 111.1(13) . .
C10 C8 C5 115.6(10) . .
C9 C8 C5 107.0(11) . .
C10 C8 H8 107.6 . .
C9 C8 H8 107.6 . .
C5 C8 H8 107.6 . .
C8 C9 H9A 109.5 . .
C8 C9 H9B 109.5 . .
H9A C9 H9B 109.5 . .
C8 C9 H9C 109.5 . .
H9A C9 H9C 109.5 . .
H9B C9 H9C 109.5 . .
C8 C10 H10A 109.5 . .
C8 C10 H10B 109.5 . .
H10A C10 H10B 109.5 . .
C8 C10 H10C 109.5 . .
H10A C10 H10C 109.5 . .
H10B C10 H10C 109.5 . .
C12 C11 H11A 109.5 . .
C12 C11 H11B 109.5 . .
H11A C11 H11B 109.5 . .
C12 C11 H11C 109.5 . .
H11A C11 H11C 109.5 . .
H11B C11 H11C 109.5 . .
C17 C12 C13 119.0(8) . .
C17 C12 C11 121.1(9) . .
C13 C12 C11 119.9(8) . .
C17 C12 Ru2 70.4(5) . .
C13 C12 Ru2 70.6(5) . .
C11 C12 Ru2 128.9(6) . .
C12 C13 C14 120.1(8) . .
C12 C13 Ru2 71.9(4) . .
C14 C13 Ru2 70.3(5) . .
C12 C13 H13 119.4 . .
C14 C13 H13 119.4 . .
Ru2 C13 H13 119.4 . .
C13 C14 C15 122.5(9) . .
C13 C14 Ru2 71.8(5) . .
C15 C14 Ru2 72.2(5) . .
C13 C14 H14 118.1 . .
C15 C14 H14 118.1 . .
Ru2 C14 H14 118.1 . .
C14 C15 C16 115.6(9) . .
C14 C15 C18 121.5(10) . .
C16 C15 C18 122.9(10) . .
C14 C15 Ru2 69.9(5) . .
C16 C15 Ru2 69.6(5) . .
C18 C15 Ru2 128.4(6) . .
C17 C16 C15 121.9(8) . .
C17 C16 Ru2 71.4(5) . .
C15 C16 Ru2 72.1(5) . .
C17 C16 H16 118.4 . .
C15 C16 H16 118.4 . .
Ru2 C16 H16 118.4 . .
C12 C17 C16 121.0(8) . .
C12 C17 Ru2 72.6(5) . .
C16 C17 Ru2 70.7(5) . .
C12 C17 H17 118.9 . .
C16 C17 H17 118.9 . .
Ru2 C17 H17 118.9 . .
C19 C18 C15 115.5(10) . .
C19 C18 C20 110.5(11) . .
C15 C18 C20 108.9(9) . .
C19 C18 H18 107.2 . .
C15 C18 H18 107.2 . .
C20 C18 H18 107.2 . .
C18 C19 H19A 109.5 . .
C18 C19 H19B 109.5 . .
H19A C19 H19B 109.5 . .
C18 C19 H19C 109.5 . .
H19A C19 H19C 109.5 . .
H19B C19 H19C 109.5 . .
C18 C20 H20A 109.5 . .
C18 C20 H20B 109.5 . .
H20A C20 H20B 109.5 . .
C18 C20 H20C 109.5 . .
H20A C20 H20C 109.5 . .
H20B C20 H20C 109.5 . .

loop_
_geom_bond_atom_site_label_1
_geom_bond_atom_site_label_2
_geom_bond_distance
_geom_bond_site_symmetry_2
Ru1 C4 2.130(8) .
Ru1 C3 2.150(9) .
Ru1 C7 2.152(10) .
Ru1 C6 2.160(10) .
Ru1 C2 2.171(9) .
Ru1 C5 2.179(9) .
Ru1 Cl2 2.417(2) .
Ru1 Cl1 2.439(2) .
Ru1 Cl3 2.466(2) .
Ru2 C16 2.149(8) .
Ru2 C14 2.152(8) .
Ru2 C17 2.159(8) .
Ru2 C13 2.171(8) .
Ru2 C15 2.182(8) .
Ru2 C12 2.188(8) .
Ru2 Cl2 2.431(2) .
Ru2 Cl1 2.438(2) .
Ru2 Cl3 2.452(2) .
F1 B1 1.29(3) .
F2 B1 1.35(3) .
F3 B1 1.38(4) .
F4 B1 1.16(3) .
C1 C2 1.532(19) .
C1 H1A 0.9600 .
C1 H1B 0.9600 .
C1 H1C 0.9600 .
C2 C7 1.307(17) .
C2 C3 1.423(19) .
C3 C4 1.477(17) .
C3 H3 0.9800 .
C4 C5 1.434(15) .
C4 H4 0.9800 .
C5 C6 1.343(14) .
C5 C8 1.548(16) .
C6 C7 1.376(16) .
C6 H6 0.9800 .
C7 H7 0.9800 .
C8 C10 1.426(17) .
C8 C9 1.530(17) .
C8 H8 0.9800 .
C9 H9A 0.9600 .
C9 H9B 0.9600 .
C9 H9C 0.9600 .
C10 H10A 0.9600 .
C10 H10B 0.9600 .
C10 H10C 0.9600 .
C11 C12 1.519(14) .
C11 H11A 0.9600 .
C11 H11B 0.9600 .
C11 H11C 0.9600 .
C12 C17 1.379(12) .
C12 C13 1.399(12) .
C13 C14 1.405(14) .
C13 H13 0.9800 .
C14 C15 1.410(14) .
C14 H14 0.9800 .
C15 C16 1.421(13) .
C15 C18 1.500(14) .
C16 C17 1.400(14) .
C16 H16 0.9800 .
C17 H17 0.9800 .
C18 C19 1.456(18) .
C18 C20 1.503(14) .
C18 H18 0.9800 .
C19 H19A 0.9600 .
C19 H19B 0.9600 .
C19 H19C 0.9600 .
C20 H20A 0.9600 .
C20 H20B 0.9600 .
C20 H20C 0.9600 .
